data_7062938
loop_
_publ_author_name
'Jana, Narayan Ch.'
'Brand\~ao, Paula'
'Gomila, Rosa M.'
'Frontera, Antonio'
'Panja, Anangamohan'

_publ_section_title
;
 Insight into the conformational selectivity of cobalt(iii) complexes with
 a tetradentate salen-type Schiff base ligand and their biorelevant
 catalysis: a combined experimental and theoretical study
;
_journal_issue 6
_journal_name_full 'New Journal of Chemistry'
_journal_page_first 2389
_journal_page_last 2402
_journal_paper_doi 10.1039/D3NJ04609E
_journal_volume 48
_journal_year 2024
_chemical_formula_moiety '2(C30 H31.5 Co N4 O6), 2(H2 O), Cl O4'
_chemical_formula_sum 'C60 H67 Cl Co2 N8 O18'
_chemical_formula_weight 1341.52
_space_group_crystal_system monoclinic
_space_group_IT_number 14
_space_group_name_Hall '-P 2ybc'
_space_group_name_H-M_alt 'P 1 21/c 1'
_atom_sites_solution_hydrogens mixed
_atom_sites_solution_primary dual
_audit_creation_date 2023-12-12
_audit_creation_method
;
Olex2 1.5
(compiled 2023.08.24 svn.re1ec1418 for OlexSys, GUI svn.r6817)
;
_audit_update_record
;
2023-12-12 deposited with the CCDC.	2023-12-28 downloaded from the CCDC.
;
_cell_angle_alpha 90
_cell_angle_beta 105.537(2)
_cell_angle_gamma 90
_cell_formula_units_Z 4
_cell_length_a 25.3579(5)
_cell_length_b 20.4126(3)
_cell_length_c 14.2746(3)
_cell_measurement_reflns_used 30755
_cell_measurement_temperature 297.5(6)
_cell_measurement_theta_max 77.1500
_cell_measurement_theta_min 3.8510
_cell_volume 7118.8(2)
_computing_cell_refinement 'CrysAlisPro 1.171.42.52a (Rigaku OD, 2022)'
_computing_data_collection 'CrysAlisPro 1.171.42.52a (Rigaku OD, 2022)'
_computing_data_reduction 'CrysAlisPro 1.171.42.52a (Rigaku OD, 2022)'
_computing_molecular_graphics 'Olex2 1.5 (Dolomanov et al., 2009)'
_computing_publication_material 'Olex2 1.5 (Dolomanov et al., 2009)'
_computing_structure_refinement 'SHELXL 2016/6 (Sheldrick, 2015)'
_computing_structure_solution 'SHELXT 2018/2 (Sheldrick, 2018)'
_diffrn_ambient_temperature 297.15
_diffrn_detector_area_resol_mean 5.8140
_diffrn_detector_type 'Pilatus 200K'
_diffrn_measured_fraction_theta_full 0.999
_diffrn_measured_fraction_theta_max 0.968
_diffrn_measurement_details
;
List of Runs (angles in degrees, time in seconds):

  # Type    Start    End  Width  t~exp~   \w     \q     \k     \f   Frames
#--------------------------------------------------------------------------
  1  \w   -107.00 -35.00   0.50    4.95    --  -38.50 -30.00 -11.00  144
  2  \w    -42.00  30.00   0.50    4.95    --  -38.50  30.00 148.00  144
  3  \w    -19.00  53.00   0.50    4.95    --   49.31 -30.00 -11.00  144
  4  \w     46.00 118.00   0.50    4.95    --   49.31  30.00 148.00  144
  5  \w     39.00 111.00   0.50   21.45    --  107.46 -30.00 -11.00  144
  6  \w    104.00 176.00   0.50   21.45    --  107.46  30.00 148.00  144
  7  \w    -44.00  31.00   0.50    4.95    --  -38.50  19.00 -60.00  150
  8  \w     46.00 116.00   0.50    4.95    --   49.31  37.00-180.00  140
  9  \w    -13.00  61.00   0.50    4.95    --   49.31 -57.00-120.00  148
 10  \w    103.00 172.00   0.50   21.45    --  107.46  77.00   0.00  138
 11  \w     43.00 113.00   0.50   21.45    --  107.46-125.00 150.00  140
 12  \w    103.00 172.00   0.50   21.45    --  107.46  77.00  90.00  138
 13  \w     97.00 172.00   0.50   21.45    --  107.46 125.00  30.00  150
 14  \w     45.00 121.00   0.50   21.45    --  107.46 -61.00 150.00  152
 15  \w    104.00 176.00   0.50   21.45    --  107.46  30.00  30.00  144
 16  \w    103.00 172.00   0.50   21.45    --  107.46  77.00 150.00  138
 17  \w     39.00 107.00   0.50   21.45    --  107.46 -94.00 -90.00  136
 18  \w     45.00 121.00   0.50   21.45    --  107.46 -61.00  90.00  152
 19  \w     43.00 112.00   0.50   21.45    --  107.46 -45.00 150.00  138
 20  \w     38.00 112.00   0.50    4.95    --   49.31  57.00-120.00  148
 21  \w     38.00 112.00   0.50    4.95    --   49.31  57.00   0.00  148
 22  \w     38.00  88.00   0.50    4.95    --   49.31  57.00  60.00  100
 23  \w     38.00 112.00   0.50    4.95    --   49.31  57.00 -60.00  148
;
_diffrn_measurement_device 'four-circle diffractometer'
_diffrn_measurement_device_type 'SuperNova, Dual, Cu at home/near, Pilatus 200K'
_diffrn_measurement_method '\w scans'
_diffrn_radiation_type CuK\a
_diffrn_radiation_wavelength 1.54184
_diffrn_reflns_av_R_equivalents 0.0686
_diffrn_reflns_av_unetI/netI 0.0705
_diffrn_reflns_Laue_measured_fraction_full 0.999
_diffrn_reflns_Laue_measured_fraction_max 0.968
_diffrn_reflns_limit_h_max 32
_diffrn_reflns_limit_h_min -30
_diffrn_reflns_limit_k_max 19
_diffrn_reflns_limit_k_min -25
_diffrn_reflns_limit_l_max 18
_diffrn_reflns_limit_l_min -17
_diffrn_reflns_number 71337
_diffrn_reflns_point_group_measured_fraction_full 0.999
_diffrn_reflns_point_group_measured_fraction_max 0.968
_diffrn_reflns_theta_full 67.684
_diffrn_reflns_theta_max 78.687
_diffrn_reflns_theta_min 3.618
_exptl_absorpt_coefficient_mu 4.570
_exptl_absorpt_correction_T_max 1.00000
_exptl_absorpt_correction_T_min 0.36044
_exptl_absorpt_correction_type multi-scan
_exptl_absorpt_process_details
;
CrysAlisPro 1.171.42.52a (Rigaku Oxford Diffraction, 2022)
Empirical absorption correction using spherical harmonics,
implemented in SCALE3 ABSPACK scaling algorithm.
;
_exptl_crystal_colour 'metallic dark red'
_exptl_crystal_density_diffrn 1.252
_exptl_crystal_description block
_exptl_crystal_F_000 2792
_exptl_crystal_size_max 0.2
_exptl_crystal_size_mid 0.2
_exptl_crystal_size_min 0.1
_refine_diff_density_max 0.993
_refine_diff_density_min -0.567
_refine_diff_density_rms 0.095
_refine_ls_extinction_method none
_refine_ls_goodness_of_fit_ref 1.016
_refine_ls_hydrogen_treatment mixed
_refine_ls_matrix_type full
_refine_ls_number_parameters 820
_refine_ls_number_reflns 14837
_refine_ls_number_restraints 0
_refine_ls_restrained_S_all 1.016
_refine_ls_R_factor_all 0.1037
_refine_ls_R_factor_gt 0.0756
_refine_ls_shift/su_max 0.000
_refine_ls_shift/su_mean 0.000
_refine_ls_structure_factor_coef Fsqd
_refine_ls_weighting_details 'w=1/[\s^2^(Fo^2^)+(0.1445P)^2^+6.3473P] where P=(Fo^2^+2Fc^2^)/3'
_refine_ls_weighting_scheme calc
_refine_ls_wR_factor_gt 0.2167
_refine_ls_wR_factor_ref 0.2417
_reflns_Friedel_coverage 0.000
_reflns_number_gt 10808
_reflns_number_total 14837
_reflns_threshold_expression 'I > 2\s(I)'
_cod_data_source_file d3nj04609e2.cif
_cod_data_source_block complex-5
_cod_depositor_comments 'Adding full bibliography for 7062933--7062938.cif.'
_cod_database_code 7062938
_shelx_shelxl_version_number 2016/6
_shelx_space_group_comment
;
The symmetry employed for this shelxl refinement is uniquely defined
by the following loop, which should always be used as a source of
symmetry information in preference to the above space-group names.
They are only intended as comments.
;
_shelx_estimated_absorpt_t_max 0.658
_shelx_estimated_absorpt_t_min 0.462
_olex2_refinement_description
;
1. Fixed Uiso
 At 1.2 times of:
  All C(H) groups, All C(H,H) groups
 At 1.5 times of:
  All C(H,H,H) groups, All O(H) groups, All O(H,H) groups
2.a Free rotating group:
 O7(H7A,H7B), O14(H14A,H14B)
2.b Secondary CH2 refined with riding coordinates:
 C40(H40A,H40B), C10(H10A,H10B), C41(H41A,H41B), C11(H11A,H11B)
2.c Aromatic/amide H refined with riding coordinates:
 C42(H42), C21(H21), C50(H50), C26(H26), C54(H54), C25(H25), C27(H27),
 C12(H12), C7(H7), C59(H59), C55(H55), C24(H24), C22(H22), C52(H52), C51(H51),
 C60(H60), C9(H9), C57(H57), C4(H4), C30(H30), C47(H47), C56(H56), C39(H39),
 C29(H29), C20(H20), C34(H34), C17(H17), C37(H37)
2.d Idealised Me refined as rotating group:
 C3(H3A,H3B,H3C), C46(H46A,H46B,H46C), C6(H6A,H6B,H6C), C49(H49A,H49B,H49C),
 C16(H16A,H16B,H16C), C33(H33A,H33B,H33C), C19(H19A,H19B,H19C), C36(H36A,H36B,
 H36C)
2.e Idealised tetrahedral OH refined as rotating group:
 O6'(H6'), O6(H6)
;
_olex2_submission_special_instructions 'No special instructions were received'
_oxdiff_exptl_absorpt_empirical_details
;
Empirical correction (ABSPACK) includes:
- Absorption correction using spherical harmonics
- Frame scaling
;

loop_
_space_group_symop_operation_xyz
'x, y, z'
'-x, y+1/2, -z+1/2'
'-x, -y, -z'
'x, -y-1/2, z-1/2'

loop_
_atom_site_label
_atom_site_type_symbol
_atom_site_fract_x
_atom_site_fract_y
_atom_site_fract_z
_atom_site_U_iso_or_equiv
_atom_site_adp_type
_atom_site_occupancy
_atom_site_site_symmetry_order
_atom_site_calc_flag
_atom_site_refinement_flags_posn
_atom_site_refinement_flags_adp
_atom_site_refinement_flags_occupancy
_atom_site_disorder_assembly
_atom_site_disorder_group
Co1 Co 0.43432(3) 0.30920(3) 0.86295(5) 0.04376(17) Uani 1 1 d . . . . .
Co1' Co 0.06063(3) 0.31345(3) 0.90669(5) 0.04309(17) Uani 1 1 d . . . . .
O2' O 0.07597(11) 0.33821(12) 1.03969(19) 0.0455(6) Uani 1 1 d . . . . .
O2 O 0.50924(12) 0.32403(13) 0.9245(2) 0.0510(6) Uani 1 1 d . . . . .
O1 O 0.41677(11) 0.33598(13) 0.9793(2) 0.0470(6) Uani 1 1 d . . . . .
O4' O 0.07579(13) 0.40667(14) 1.1934(2) 0.0555(7) Uani 1 1 d . . . . .
O1' O -0.01478(12) 0.32761(14) 0.8965(2) 0.0511(6) Uani 1 1 d . . . . .
O3 O 0.41919(13) 0.41487(15) 1.1241(2) 0.0601(7) Uani 1 1 d . . . . .
N2' N 0.13514(15) 0.30025(15) 0.9102(3) 0.0501(8) Uani 1 1 d . . . . .
N3' N 0.05330(14) 0.22190(15) 0.9469(2) 0.0476(7) Uani 1 1 d . . . . .
O7 O 0.51750(14) 0.33042(16) 1.1242(2) 0.0627(8) Uani 1 1 d G . . . .
H7A H 0.530518 0.330102 1.075305 0.094 Uiso 1 1 d G U . . .
H7B H 0.484467 0.342705 1.101612 0.094 Uiso 1 1 d G U . . .
N3 N 0.44311(14) 0.21862(15) 0.9114(3) 0.0478(7) Uani 1 1 d . . . . .
N4' N 0.06600(14) 0.40647(15) 0.8729(2) 0.0466(7) Uani 1 1 d . . . . .
N1 N 0.36006(14) 0.29280(16) 0.7991(3) 0.0504(8) Uani 1 1 d . . . . .
O4 O 0.60440(14) 0.3607(2) 1.0292(3) 0.0801(10) Uani 1 1 d . . . . .
O6' O 0.07219(18) 0.60322(15) 0.8105(3) 0.0753(10) Uani 1 1 d . . . . .
H6' H 0.063783 0.625593 0.851978 0.113 Uiso 1 1 calc R U . . .
O5' O 0.04173(17) 0.03133(16) 1.0364(3) 0.0811(11) Uani 1 1 d . . . . .
O6 O 0.42733(18) 0.59481(15) 0.7374(3) 0.0779(10) Uani 1 1 d . . . . .
H6 H 0.447459 0.616493 0.780887 0.117 Uiso 1 1 calc R U . . .
N4 N 0.42836(14) 0.40150(15) 0.8197(2) 0.0473(7) Uani 1 1 d . . . . .
N1' N 0.04686(16) 0.28807(16) 0.7760(3) 0.0523(8) Uani 1 1 d . . . . .
N2 N 0.44698(16) 0.28367(16) 0.7438(3) 0.0545(8) Uani 1 1 d . . . . .
O3' O -0.10680(15) 0.3749(2) 0.9103(3) 0.0840(11) Uani 1 1 d . . . . .
O5 O 0.45752(18) 0.02702(16) 1.0029(3) 0.0896(13) Uani 1 1 d . . . . .
C44 C 0.12389(16) 0.35975(17) 1.0912(3) 0.0429(8) Uani 1 1 d . . . . .
C45 C 0.12582(17) 0.39544(19) 1.1772(3) 0.0480(9) Uani 1 1 d . . . . .
C2 C 0.37193(18) 0.41455(19) 1.0512(3) 0.0507(9) Uani 1 1 d . . . . .
C42 C 0.17641(18) 0.31677(19) 0.9804(4) 0.0531(10) Uani 1 1 d . . . . .
H42 H 0.210987 0.307560 0.973042 0.064 Uiso 1 1 calc R U . . .
C1 C 0.37191(17) 0.37069(18) 0.9740(3) 0.0477(9) Uani 1 1 d . . . . .
C8 C 0.32388(17) 0.3663(2) 0.8969(3) 0.0515(9) Uani 1 1 d . . . . .
C21 C 0.40458(17) 0.18863(19) 0.9445(3) 0.0491(9) Uani 1 1 d . . . . .
H21 H 0.373642 0.212437 0.946577 0.059 Uiso 1 1 calc R U . . .
C43 C 0.17406(17) 0.34799(19) 1.0688(3) 0.0510(9) Uani 1 1 d . . . . .
C50 C 0.22347(19) 0.3686(2) 1.1343(4) 0.0633(11) Uani 1 1 d . . . . .
H50 H 0.256350 0.359159 1.120018 0.076 Uiso 1 1 calc R U . . .
C26 C 0.45302(19) 0.4475(2) 0.8836(3) 0.0542(10) Uani 1 1 d . . . . .
H26 H 0.470939 0.434604 0.946576 0.065 Uiso 1 1 calc R U . . .
C54 C 0.0909(2) 0.1291(2) 1.0444(3) 0.0559(10) Uani 1 1 d . . . . .
H54 H 0.120390 0.111103 1.090538 0.067 Uiso 1 1 calc R U . . .
C25 C 0.48776(19) 0.18320(19) 0.9111(4) 0.0564(10) Uani 1 1 d . . . . .
H25 H 0.514981 0.202872 0.888202 0.068 Uiso 1 1 calc R U . . .
C27 C 0.4530(2) 0.5123(2) 0.8604(3) 0.0597(11) Uani 1 1 d . . . . .
H27 H 0.470007 0.542623 0.907382 0.072 Uiso 1 1 calc R U . . .
C14 C 0.54697(18) 0.3341(2) 0.8778(4) 0.0557(10) Uani 1 1 d . . . . .
C12 C 0.4903(2) 0.2972(2) 0.7165(4) 0.0623(12) Uani 1 1 d . . . . .
H12 H 0.489508 0.288643 0.652123 0.075 Uiso 1 1 calc R U . . .
C58 C 0.07002(19) 0.5401(2) 0.8325(3) 0.0553(10) Uani 1 1 d . . . . .
O15 O 0.2282(2) 0.3170(3) 0.6028(4) 0.124(2) Uani 1 1 d . . . . .
C7 C 0.27808(19) 0.4069(2) 0.8973(4) 0.0629(11) Uani 1 1 d . . . . .
H7 H 0.246439 0.403539 0.846377 0.075 Uiso 1 1 calc R U . . .
C31 C -0.04999(18) 0.3454(2) 0.8142(3) 0.0564(10) Uani 1 1 d . . . . .
C28 C 0.4273(2) 0.5329(2) 0.7658(3) 0.0592(11) Uani 1 1 d . . . . .
C59 C 0.0506(2) 0.5181(2) 0.9090(3) 0.0601(11) Uani 1 1 d . . . . .
H59 H 0.038724 0.547845 0.948181 0.072 Uiso 1 1 calc R U . . .
C55 C 0.09418(18) 0.19182(18) 1.0133(3) 0.0487(9) Uani 1 1 d . . . . .
H55 H 0.126312 0.215084 1.039249 0.058 Uiso 1 1 calc R U . . .
C24 C 0.4952(2) 0.1197(2) 0.9425(4) 0.0607(11) Uani 1 1 d . . . . .
H24 H 0.527278 0.097678 0.942227 0.073 Uiso 1 1 calc R U . . .
C22 C 0.40831(19) 0.1253(2) 0.9752(3) 0.0548(10) Uani 1 1 d . . . . .
H22 H 0.379961 0.106891 0.996245 0.066 Uiso 1 1 calc R U . . .
C5 C 0.2795(2) 0.4503(2) 0.9705(4) 0.0637(12) Uani 1 1 d . . . . .
C52 C 0.0008(2) 0.1235(2) 0.9403(3) 0.0589(11) Uani 1 1 d . . . . .
H52 H -0.032119 0.101788 0.914568 0.071 Uiso 1 1 calc R U . . .
C40 C 0.0908(2) 0.2474(2) 0.7577(4) 0.0624(12) Uani 1 1 d . . . . .
H40A H 0.090357 0.249897 0.689618 0.075 Uiso 1 1 calc R U . . .
H40B H 0.085557 0.201980 0.773280 0.075 Uiso 1 1 calc R U . . .
C53 C 0.0436(2) 0.0915(2) 1.0078(3) 0.0592(11) Uani 1 1 d . . . . .
C51 C 0.00714(19) 0.18652(19) 0.9118(3) 0.0534(10) Uani 1 1 d . . . . .
H51 H -0.021783 0.205898 0.865971 0.064 Uiso 1 1 calc R U . . .
C60 C 0.0491(2) 0.4517(2) 0.9266(3) 0.0551(10) Uani 1 1 d . . . . .
H60 H 0.035795 0.437776 0.977980 0.066 Uiso 1 1 calc R U . . .
C10 C 0.3530(2) 0.2444(2) 0.7208(4) 0.0634(12) Uani 1 1 d . . . . .
H10A H 0.317828 0.250357 0.673665 0.076 Uiso 1 1 calc R U . . .
H10B H 0.354424 0.200366 0.747031 0.076 Uiso 1 1 calc R U . . .
C13 C 0.5393(2) 0.3243(2) 0.7781(4) 0.0631(12) Uani 1 1 d . . . . .
C9 C 0.31914(18) 0.3216(2) 0.8177(3) 0.0552(10) Uani 1 1 d . . . . .
H9 H 0.284393 0.313064 0.777588 0.066 Uiso 1 1 calc R U . . .
C41 C 0.1444(2) 0.2721(3) 0.8202(4) 0.0679(13) Uani 1 1 d . . . . .
H41A H 0.170556 0.236439 0.836296 0.081 Uiso 1 1 calc R U . . .
H41B H 0.159035 0.305324 0.785507 0.081 Uiso 1 1 calc R U . . .
C57 C 0.0870(2) 0.4934(2) 0.7765(3) 0.0578(10) Uani 1 1 d . . . . .
H57 H 0.099910 0.505966 0.724138 0.069 Uiso 1 1 calc R U . . .
C4 C 0.32710(19) 0.4531(2) 1.0479(4) 0.0606(11) Uani 1 1 d . . . . .
H4 H 0.328356 0.482133 1.098719 0.073 Uiso 1 1 calc R U . . .
C23 C 0.4544(2) 0.0878(2) 0.9754(4) 0.0602(11) Uani 1 1 d . . . . .
C30 C 0.4027(2) 0.4213(2) 0.7304(3) 0.0627(12) Uani 1 1 d . . . . .
H30 H 0.384763 0.390132 0.685689 0.075 Uiso 1 1 calc R U . . .
C15 C 0.5992(2) 0.3544(2) 0.9322(4) 0.0669(12) Uani 1 1 d . . . . .
C47 C 0.1753(2) 0.4151(2) 1.2376(3) 0.0589(11) Uani 1 1 d . . . . .
H47 H 0.175520 0.438289 1.293816 0.071 Uiso 1 1 calc R U . . .
C48 C 0.2247(2) 0.4015(3) 1.2174(4) 0.0652(12) Uani 1 1 d . . . . .
C56 C 0.08448(19) 0.42810(19) 0.7992(3) 0.0540(10) Uani 1 1 d . . . . .
H56 H 0.096308 0.397395 0.761187 0.065 Uiso 1 1 calc R U . . .
C39 C 0.0047(2) 0.3039(2) 0.7070(4) 0.0613(11) Uani 1 1 d . . . . .
H39 H 0.004264 0.292358 0.643754 0.074 Uiso 1 1 calc R U . . .
C29 C 0.4012(3) 0.4855(2) 0.7009(4) 0.0733(14) Uani 1 1 d . . . . .
H29 H 0.382724 0.496862 0.637487 0.088 Uiso 1 1 calc R U . . .
C32 C -0.1004(2) 0.3725(3) 0.8188(4) 0.0686(13) Uani 1 1 d . . . . .
C38 C -0.0417(2) 0.3382(2) 0.7215(4) 0.0645(12) Uani 1 1 d . . . . .
O17 O 0.2918(3) 0.3872(4) 0.5679(5) 0.161(3) Uani 1 1 d . . . . .
O18 O 0.2059(2) 0.3722(4) 0.4600(4) 0.161(3) Uani 1 1 d . . . . .
C3 C 0.4241(2) 0.4592(3) 1.2029(4) 0.0770(15) Uani 1 1 d . . . . .
H3A H 0.421496 0.503354 1.179090 0.116 Uiso 1 1 calc R U . . .
H3B H 0.458851 0.452939 1.249554 0.116 Uiso 1 1 calc R U . . .
H3C H 0.395233 0.451115 1.233380 0.116 Uiso 1 1 calc R U . . .
C46 C 0.0746(2) 0.4418(3) 1.2790(4) 0.0729(14) Uani 1 1 d . . . . .
H46A H 0.086248 0.486076 1.274115 0.109 Uiso 1 1 calc R U . . .
H46B H 0.098682 0.421123 1.334629 0.109 Uiso 1 1 calc R U . . .
H46C H 0.037960 0.441770 1.286021 0.109 Uiso 1 1 calc R U . . .
Cl1 Cl 0.24870(6) 0.34681(10) 0.52999(13) 0.0984(5) Uani 1 1 d . . . . .
C6 C 0.2312(2) 0.4943(3) 0.9680(5) 0.0873(18) Uani 1 1 d . . . . .
H6A H 0.237272 0.536583 0.943356 0.131 Uiso 1 1 calc R U . . .
H6B H 0.226965 0.498961 1.032555 0.131 Uiso 1 1 calc R U . . .
H6C H 0.198564 0.475341 0.926535 0.131 Uiso 1 1 calc R U . . .
C20 C 0.5821(3) 0.3379(3) 0.7346(5) 0.0844(17) Uani 1 1 d . . . . .
H20 H 0.576379 0.331287 0.668168 0.101 Uiso 1 1 calc R U . . .
C11 C 0.3983(2) 0.2542(3) 0.6736(4) 0.0769(15) Uani 1 1 d . . . . .
H11A H 0.385979 0.282882 0.617765 0.092 Uiso 1 1 calc R U . . .
H11B H 0.408310 0.212458 0.650828 0.092 Uiso 1 1 calc R U . . .
C34 C -0.1387(3) 0.3927(3) 0.7375(5) 0.0934(19) Uani 1 1 d . . . . .
H34 H -0.171811 0.409181 0.743468 0.112 Uiso 1 1 calc R U . . .
C18 C 0.6316(3) 0.3606(4) 0.7885(6) 0.099(2) Uani 1 1 d . . . . .
C49 C 0.2778(3) 0.4230(4) 1.2865(5) 0.100(2) Uani 1 1 d . . . . .
H49A H 0.283865 0.398870 1.346134 0.150 Uiso 1 1 calc R U . . .
H49B H 0.276147 0.468967 1.299581 0.150 Uiso 1 1 calc R U . . .
H49C H 0.307375 0.414854 1.257724 0.150 Uiso 1 1 calc R U . . .
C17 C 0.6405(2) 0.3677(3) 0.8889(6) 0.0895(18) Uani 1 1 d . . . . .
H17 H 0.674550 0.381413 0.926735 0.107 Uiso 1 1 calc R U . . .
C37 C -0.0824(3) 0.3601(3) 0.6381(4) 0.0906(18) Uani 1 1 d . . . . .
H37 H -0.076759 0.354119 0.576947 0.109 Uiso 1 1 calc R U . . .
C35 C -0.1295(3) 0.3895(4) 0.6451(6) 0.110(2) Uani 1 1 d . . . . .
C16 C 0.6554(3) 0.3816(5) 1.0925(6) 0.120(3) Uani 1 1 d . . . . .
H16A H 0.662298 0.426221 1.078295 0.180 Uiso 1 1 calc R U . . .
H16B H 0.684368 0.354225 1.082889 0.180 Uiso 1 1 calc R U . . .
H16C H 0.653931 0.378195 1.158809 0.180 Uiso 1 1 calc R U . . .
C33 C -0.1567(3) 0.3986(6) 0.9211(7) 0.152(4) Uani 1 1 d . . . . .
H33A H -0.186307 0.373874 0.880313 0.228 Uiso 1 1 calc R U . . .
H33B H -0.160689 0.443925 0.902707 0.228 Uiso 1 1 calc R U . . .
H33C H -0.157427 0.394170 0.987732 0.228 Uiso 1 1 calc R U . . .
C19 C 0.6782(4) 0.3785(7) 0.7419(8) 0.171(5) Uani 1 1 d . . . . .
H19A H 0.701285 0.341024 0.743472 0.257 Uiso 1 1 calc R U . . .
H19B H 0.699446 0.413774 0.777644 0.257 Uiso 1 1 calc R U . . .
H19C H 0.662769 0.391807 0.675730 0.257 Uiso 1 1 calc R U . . .
C36 C -0.1713(4) 0.4171(6) 0.5569(7) 0.168(5) Uani 1 1 d . . . . .
H36A H -0.204775 0.392666 0.545955 0.252 Uiso 1 1 calc R U . . .
H36B H -0.157395 0.413718 0.500834 0.252 Uiso 1 1 calc R U . . .
H36C H -0.178164 0.462218 0.568329 0.252 Uiso 1 1 calc R U . . .
O16 O 0.2738(3) 0.2930(4) 0.4819(7) 0.182(3) Uani 1 1 d . . . . .
H5 H 0.500000 0.000000 1.000000 0.14(4) Uiso 1 2 d S . P . .
H5' H 0.000000 0.000000 1.000000 0.14(4) Uiso 1 2 d S . P . .
O14 O -0.02408(15) 0.17515(16) 0.5872(3) 0.0627(8) Uani 1 1 d G . . . .
H14A H -0.045099 0.172251 0.529971 0.094 Uiso 1 1 d G U . . .
H14B H 0.006771 0.161690 0.582230 0.094 Uiso 1 1 d G U . . .

loop_
_atom_site_aniso_label
_atom_site_aniso_U_11
_atom_site_aniso_U_22
_atom_site_aniso_U_33
_atom_site_aniso_U_23
_atom_site_aniso_U_13
_atom_site_aniso_U_12
Co1 0.0503(4) 0.0323(3) 0.0506(4) -0.0003(2) 0.0169(3) 0.0028(2)
Co1' 0.0521(4) 0.0307(3) 0.0504(4) -0.0029(2) 0.0207(3) -0.0001(2)
O2' 0.0504(15) 0.0402(13) 0.0497(14) -0.0017(11) 0.0198(12) -0.0021(11)
O2 0.0499(15) 0.0463(14) 0.0601(17) 0.0000(12) 0.0205(13) 0.0002(12)
O1 0.0496(15) 0.0400(13) 0.0525(15) 0.0008(11) 0.0159(12) 0.0086(11)
O4' 0.0627(18) 0.0521(16) 0.0551(16) -0.0057(13) 0.0218(14) -0.0001(13)
O1' 0.0524(16) 0.0453(14) 0.0559(16) -0.0029(12) 0.0149(13) 0.0019(12)
O3 0.0640(19) 0.0591(17) 0.0578(17) -0.0083(14) 0.0173(14) 0.0091(14)
N2' 0.060(2) 0.0354(15) 0.062(2) 0.0002(14) 0.0299(17) 0.0017(14)
N3' 0.0565(19) 0.0356(15) 0.0554(19) -0.0015(14) 0.0233(15) -0.0041(14)
O7 0.065(2) 0.0510(16) 0.070(2) 0.0083(15) 0.0155(16) -0.0029(15)
N3 0.0517(18) 0.0369(15) 0.0584(19) 0.0023(14) 0.0209(15) 0.0040(14)
N4' 0.0587(19) 0.0358(15) 0.0485(17) -0.0008(13) 0.0201(15) -0.0001(14)
N1 0.0545(19) 0.0394(16) 0.0558(19) -0.0008(14) 0.0121(15) 0.0002(14)
O4 0.055(2) 0.094(3) 0.089(3) -0.005(2) 0.0163(18) -0.0087(18)
O6' 0.111(3) 0.0396(15) 0.087(2) 0.0103(16) 0.048(2) 0.0049(17)
O5' 0.105(3) 0.0450(17) 0.089(2) 0.0178(16) 0.019(2) -0.0181(18)
O6 0.111(3) 0.0415(16) 0.073(2) 0.0125(15) 0.011(2) -0.0067(17)
N4 0.0554(19) 0.0379(16) 0.0493(18) -0.0002(13) 0.0153(14) 0.0021(14)
N1' 0.071(2) 0.0355(16) 0.056(2) -0.0061(14) 0.0276(18) -0.0021(15)
N2 0.072(2) 0.0389(17) 0.056(2) -0.0054(15) 0.0236(18) -0.0001(16)
O3' 0.059(2) 0.104(3) 0.089(3) -0.015(2) 0.0214(18) 0.023(2)
O5 0.105(3) 0.0466(18) 0.136(4) 0.032(2) 0.064(3) 0.0244(18)
C44 0.049(2) 0.0316(16) 0.050(2) 0.0055(15) 0.0164(16) -0.0021(15)
C45 0.055(2) 0.0404(19) 0.050(2) 0.0062(16) 0.0174(17) -0.0021(17)
C2 0.055(2) 0.0418(19) 0.060(2) 0.0008(17) 0.0228(19) 0.0029(17)
C42 0.050(2) 0.041(2) 0.075(3) 0.0010(18) 0.028(2) -0.0010(17)
C1 0.053(2) 0.0369(18) 0.058(2) 0.0059(16) 0.0227(18) 0.0045(16)
C8 0.047(2) 0.046(2) 0.065(3) 0.0064(18) 0.0204(19) 0.0024(17)
C21 0.051(2) 0.042(2) 0.057(2) 0.0025(17) 0.0195(18) 0.0052(16)
C43 0.052(2) 0.042(2) 0.062(2) 0.0034(17) 0.0214(19) -0.0061(17)
C50 0.051(2) 0.063(3) 0.076(3) 0.004(2) 0.018(2) -0.006(2)
C26 0.066(3) 0.041(2) 0.051(2) 0.0002(17) 0.0078(19) -0.0050(18)
C54 0.065(3) 0.047(2) 0.059(2) 0.0039(18) 0.020(2) -0.0043(19)
C25 0.057(2) 0.040(2) 0.079(3) 0.0029(19) 0.029(2) 0.0064(17)
C27 0.074(3) 0.040(2) 0.059(3) -0.0009(18) 0.009(2) -0.009(2)
C14 0.051(2) 0.040(2) 0.080(3) 0.001(2) 0.025(2) 0.0030(17)
C12 0.082(3) 0.049(2) 0.067(3) -0.007(2) 0.038(3) 0.004(2)
C58 0.067(3) 0.039(2) 0.061(3) 0.0055(18) 0.021(2) 0.0024(18)
O15 0.083(3) 0.180(6) 0.100(3) 0.054(3) 0.008(3) -0.015(3)
C7 0.048(2) 0.060(3) 0.082(3) 0.007(2) 0.020(2) 0.007(2)
C31 0.054(2) 0.048(2) 0.064(3) -0.0091(19) 0.009(2) -0.0013(18)
C28 0.074(3) 0.042(2) 0.060(3) 0.0083(18) 0.016(2) -0.001(2)
C59 0.084(3) 0.039(2) 0.064(3) 0.0004(18) 0.031(2) 0.009(2)
C55 0.057(2) 0.0390(19) 0.054(2) 0.0008(16) 0.0210(18) -0.0029(17)
C24 0.067(3) 0.043(2) 0.079(3) 0.007(2) 0.032(2) 0.015(2)
C22 0.062(3) 0.045(2) 0.063(3) 0.0102(19) 0.027(2) 0.0057(18)
C5 0.057(3) 0.051(2) 0.092(4) 0.005(2) 0.034(3) 0.009(2)
C52 0.068(3) 0.045(2) 0.066(3) -0.0046(19) 0.023(2) -0.015(2)
C40 0.083(3) 0.046(2) 0.068(3) -0.013(2) 0.037(3) 0.003(2)
C53 0.082(3) 0.040(2) 0.062(3) 0.0030(18) 0.029(2) -0.009(2)
C51 0.057(2) 0.044(2) 0.060(2) -0.0017(18) 0.0161(19) -0.0059(18)
C60 0.073(3) 0.039(2) 0.061(2) 0.0010(17) 0.031(2) 0.0093(19)
C10 0.069(3) 0.051(2) 0.065(3) -0.012(2) 0.010(2) -0.003(2)
C13 0.067(3) 0.053(2) 0.079(3) -0.005(2) 0.037(3) -0.001(2)
C9 0.049(2) 0.047(2) 0.065(3) 0.0047(19) 0.0083(19) 0.0011(18)
C41 0.077(3) 0.066(3) 0.074(3) -0.009(2) 0.042(3) 0.010(2)
C57 0.076(3) 0.046(2) 0.058(2) 0.0026(19) 0.030(2) -0.004(2)
C4 0.061(3) 0.054(2) 0.074(3) -0.005(2) 0.031(2) 0.008(2)
C23 0.075(3) 0.038(2) 0.073(3) 0.0079(19) 0.029(2) 0.009(2)
C30 0.093(4) 0.043(2) 0.047(2) -0.0007(18) 0.010(2) 0.000(2)
C15 0.061(3) 0.060(3) 0.085(4) -0.003(2) 0.029(3) 0.000(2)
C47 0.064(3) 0.057(2) 0.053(2) -0.0026(19) 0.012(2) -0.011(2)
C48 0.059(3) 0.070(3) 0.063(3) 0.001(2) 0.011(2) -0.015(2)
C56 0.069(3) 0.0389(19) 0.059(2) -0.0038(17) 0.025(2) -0.0018(18)
C39 0.078(3) 0.051(2) 0.054(2) -0.0097(19) 0.018(2) -0.010(2)
C29 0.108(4) 0.047(2) 0.055(3) 0.004(2) 0.004(3) -0.002(3)
C32 0.062(3) 0.070(3) 0.069(3) -0.013(2) 0.010(2) 0.009(2)
C38 0.068(3) 0.059(3) 0.062(3) -0.009(2) 0.009(2) -0.002(2)
O17 0.103(4) 0.190(7) 0.178(6) -0.019(5) 0.015(4) -0.073(4)
O18 0.082(3) 0.274(9) 0.115(4) 0.091(5) 0.004(3) 0.006(4)
C3 0.079(3) 0.086(4) 0.069(3) -0.020(3) 0.024(3) 0.005(3)
C46 0.081(3) 0.083(3) 0.059(3) -0.019(3) 0.026(2) -0.002(3)
Cl1 0.0642(8) 0.1238(13) 0.0954(10) 0.0294(10) 0.0010(7) -0.0236(8)
C6 0.061(3) 0.073(3) 0.134(5) -0.005(3) 0.037(3) 0.019(3)
C20 0.081(4) 0.089(4) 0.098(4) -0.009(3) 0.049(3) -0.007(3)
C11 0.095(4) 0.073(3) 0.066(3) -0.027(3) 0.027(3) -0.020(3)
C34 0.071(4) 0.109(5) 0.088(4) -0.019(4) 0.000(3) 0.023(3)
C18 0.079(4) 0.113(5) 0.125(6) -0.011(4) 0.061(4) -0.010(4)
C49 0.071(4) 0.135(6) 0.085(4) -0.021(4) 0.005(3) -0.029(4)
C17 0.058(3) 0.096(4) 0.122(5) -0.010(4) 0.036(3) -0.009(3)
C37 0.097(5) 0.099(4) 0.066(3) -0.010(3) 0.003(3) 0.002(4)
C35 0.089(5) 0.121(6) 0.096(5) -0.012(4) -0.016(4) 0.025(4)
C16 0.063(4) 0.180(8) 0.107(5) -0.010(5) 0.008(4) -0.015(4)
C33 0.083(5) 0.254(12) 0.123(6) -0.031(7) 0.033(5) 0.063(6)
C19 0.109(6) 0.275(14) 0.162(9) -0.022(9) 0.092(7) -0.056(8)
C36 0.154(9) 0.211(12) 0.100(6) -0.007(7) -0.034(6) 0.074(8)
O16 0.171(7) 0.147(6) 0.258(10) -0.031(6) 0.109(7) 0.000(5)
O14 0.068(2) 0.0499(16) 0.075(2) -0.0099(15) 0.0288(17) -0.0045(15)

loop_
_atom_type_symbol
_atom_type_description
_atom_type_scat_dispersion_real
_atom_type_scat_dispersion_imag
_atom_type_scat_source
C C 0.0181 0.0091 'International Tables Vol C Tables 4.2.6.8 and 6.1.1.4'
H H 0.0000 0.0000 'International Tables Vol C Tables 4.2.6.8 and 6.1.1.4'
Cl Cl 0.3639 0.7018 'International Tables Vol C Tables 4.2.6.8 and 6.1.1.4'
Co Co -2.3653 3.6143 'International Tables Vol C Tables 4.2.6.8 and 6.1.1.4'
N N 0.0311 0.0180 'International Tables Vol C Tables 4.2.6.8 and 6.1.1.4'
O O 0.0492 0.0322 'International Tables Vol C Tables 4.2.6.8 and 6.1.1.4'

loop_
_geom_angle_atom_site_label_1
_geom_angle_atom_site_label_2
_geom_angle_atom_site_label_3
_geom_angle
_geom_angle_site_symmetry_1
_geom_angle_site_symmetry_3
_geom_angle_publ_flag
O2 Co1 O1 89.37(12) . . ?
O2 Co1 N3 88.96(13) . . ?
O2 Co1 N4 88.61(13) . . ?
O1 Co1 N3 89.65(13) . . ?
O1 Co1 N4 89.01(13) . . ?
N3 Co1 N4 177.24(15) . . ?
N1 Co1 O2 178.44(14) . . ?
N1 Co1 O1 92.07(14) . . ?
N1 Co1 N3 90.43(14) . . ?
N1 Co1 N4 92.03(14) . . ?
N2 Co1 O2 94.06(15) . . ?
N2 Co1 O1 176.38(15) . . ?
N2 Co1 N3 91.54(14) . . ?
N2 Co1 N1 84.51(16) . . ?
N2 Co1 N4 89.95(14) . . ?
O2' Co1' N3' 88.37(13) . . ?
O2' Co1' N4' 88.83(12) . . ?
O1' Co1' O2' 88.19(12) . . ?
O1' Co1' N3' 89.72(13) . . ?
O1' Co1' N4' 88.22(13) . . ?
N2' Co1' O2' 94.34(14) . . ?
N2' Co1' O1' 177.16(14) . . ?
N2' Co1' N3' 91.63(14) . . ?
N2' Co1' N4' 90.55(14) . . ?
N4' Co1' N3' 176.57(14) . . ?
N1' Co1' O2' 178.82(15) . . ?
N1' Co1' O1' 92.90(15) . . ?
N1' Co1' N2' 84.58(16) . . ?
N1' Co1' N3' 91.17(14) . . ?
N1' Co1' N4' 91.66(14) . . ?
C44 O2' Co1' 123.9(2) . . ?
C14 O2 Co1 124.3(3) . . ?
C1 O1 Co1 120.0(3) . . ?
C45 O4' C46 117.6(4) . . ?
C31 O1' Co1' 122.4(3) . . ?
C2 O3 C3 118.7(4) . . ?
C42 N2' Co1' 125.5(3) . . ?
C42 N2' C41 119.5(4) . . ?
C41 N2' Co1' 114.9(3) . . ?
C55 N3' Co1' 121.3(3) . . ?
C55 N3' C51 116.3(3) . . ?
C51 N3' Co1' 122.4(3) . . ?
H7A O7 H7B 104.5 . . ?
C21 N3 Co1 121.9(3) . . ?
C21 N3 C25 116.7(3) . . ?
C25 N3 Co1 121.4(3) . . ?
C60 N4' Co1' 118.0(3) . . ?
C56 N4' Co1' 124.9(3) . . ?
C56 N4' C60 117.1(3) . . ?
C10 N1 Co1 112.9(3) . . ?
C9 N1 Co1 125.2(3) . . ?
C9 N1 C10 121.8(4) . . ?
C15 O4 C16 119.7(5) . . ?
C58 O6' H6' 109.5 . . ?
C53 O5' H5' 117.4(4) . . ?
C28 O6 H6 109.5 . . ?
C26 N4 Co1 118.2(3) . . ?
C30 N4 Co1 124.5(3) . . ?
C30 N4 C26 117.3(4) . . ?
C40 N1' Co1' 112.7(3) . . ?
C39 N1' Co1' 125.9(3) . . ?
C39 N1' C40 121.4(4) . . ?
C12 N2 Co1 125.3(3) . . ?
C12 N2 C11 120.1(4) . . ?
C11 N2 Co1 114.0(3) . . ?
C32 O3' C33 117.6(5) . . ?
C23 O5 H5 113.9(4) . . ?
O2' C44 C45 117.9(3) . . ?
O2' C44 C43 124.7(4) . . ?
C43 C44 C45 117.3(4) . . ?
O4' C45 C44 114.5(4) . . ?
O4' C45 C47 125.1(4) . . ?
C47 C45 C44 120.4(4) . . ?
O3 C2 C1 114.4(4) . . ?
O3 C2 C4 125.1(4) . . ?
C4 C2 C1 120.5(4) . . ?
N2' C42 H42 117.0 . . ?
N2' C42 C43 126.0(4) . . ?
C43 C42 H42 117.0 . . ?
O1 C1 C2 118.1(4) . . ?
O1 C1 C8 124.1(4) . . ?
C8 C1 C2 117.8(4) . . ?
C1 C8 C7 119.6(4) . . ?
C1 C8 C9 121.9(4) . . ?
C7 C8 C9 118.4(4) . . ?
N3 C21 H21 118.2 . . ?
N3 C21 C22 123.6(4) . . ?
C22 C21 H21 118.2 . . ?
C44 C43 C42 121.9(4) . . ?
C50 C43 C44 119.5(4) . . ?
C50 C43 C42 118.6(4) . . ?
C43 C50 H50 118.8 . . ?
C48 C50 C43 122.4(5) . . ?
C48 C50 H50 118.8 . . ?
N4 C26 H26 118.5 . . ?
N4 C26 C27 123.0(4) . . ?
C27 C26 H26 118.5 . . ?
C55 C54 H54 119.6 . . ?
C55 C54 C53 120.9(4) . . ?
C53 C54 H54 119.6 . . ?
N3 C25 H25 118.3 . . ?
N3 C25 C24 123.4(4) . . ?
C24 C25 H25 118.3 . . ?
C26 C27 H27 120.1 . . ?
C26 C27 C28 119.8(4) . . ?
C28 C27 H27 120.1 . . ?
O2 C14 C13 124.7(4) . . ?
O2 C14 C15 118.0(4) . . ?
C13 C14 C15 117.3(4) . . ?
N2 C12 H12 117.7 . . ?
N2 C12 C13 124.6(4) . . ?
C13 C12 H12 117.7 . . ?
O6' C58 C59 123.1(4) . . ?
O6' C58 C57 119.5(4) . . ?
C57 C58 C59 117.4(4) . . ?
C8 C7 H7 119.1 . . ?
C5 C7 C8 121.7(5) . . ?
C5 C7 H7 119.1 . . ?
O1' C31 C32 118.1(4) . . ?
O1' C31 C38 125.0(4) . . ?
C38 C31 C32 116.9(4) . . ?
O6 C28 C27 123.0(4) . . ?
O6 C28 C29 120.1(4) . . ?
C29 C28 C27 116.9(4) . . ?
C58 C59 H59 120.1 . . ?
C60 C59 C58 119.7(4) . . ?
C60 C59 H59 120.1 . . ?
N3' C55 C54 123.5(4) . . ?
N3' C55 H55 118.2 . . ?
C54 C55 H55 118.2 . . ?
C25 C24 H24 120.0 . . ?
C25 C24 C23 119.9(4) . . ?
C23 C24 H24 120.0 . . ?
C21 C22 H22 119.7 . . ?
C21 C22 C23 120.5(4) . . ?
C23 C22 H22 119.7 . . ?
C7 C5 C4 118.1(4) . . ?
C7 C5 C6 120.9(5) . . ?
C4 C5 C6 121.0(5) . . ?
C53 C52 H52 119.7 . . ?
C51 C52 H52 119.7 . . ?
C51 C52 C53 120.7(4) . . ?
N1' C40 H40A 110.0 . . ?
N1' C40 H40B 110.0 . . ?
N1' C40 C41 108.3(3) . . ?
H40A C40 H40B 108.4 . . ?
C41 C40 H40A 110.0 . . ?
C41 C40 H40B 110.0 . . ?
O5' C53 C54 120.0(5) . . ?
O5' C53 C52 124.7(4) . . ?
C54 C53 C52 115.3(4) . . ?
N3' C51 C52 123.3(4) . . ?
N3' C51 H51 118.3 . . ?
C52 C51 H51 118.3 . . ?
N4' C60 C59 122.8(4) . . ?
N4' C60 H60 118.6 . . ?
C59 C60 H60 118.6 . . ?
N1 C10 H10A 110.2 . . ?
N1 C10 H10B 110.2 . . ?
N1 C10 C11 107.5(4) . . ?
H10A C10 H10B 108.5 . . ?
C11 C10 H10A 110.2 . . ?
C11 C10 H10B 110.2 . . ?
C14 C13 C12 122.9(4) . . ?
C14 C13 C20 120.3(5) . . ?
C20 C13 C12 116.7(5) . . ?
N1 C9 C8 123.7(4) . . ?
N1 C9 H9 118.1 . . ?
C8 C9 H9 118.1 . . ?
N2' C41 C40 108.5(4) . . ?
N2' C41 H41A 110.0 . . ?
N2' C41 H41B 110.0 . . ?
C40 C41 H41A 110.0 . . ?
C40 C41 H41B 110.0 . . ?
H41A C41 H41B 108.4 . . ?
C58 C57 H57 120.3 . . ?
C56 C57 C58 119.4(4) . . ?
C56 C57 H57 120.3 . . ?
C2 C4 C5 122.2(4) . . ?
C2 C4 H4 118.9 . . ?
C5 C4 H4 118.9 . . ?
O5 C23 C24 123.6(4) . . ?
O5 C23 C22 120.6(4) . . ?
C22 C23 C24 115.9(4) . . ?
N4 C30 H30 118.3 . . ?
N4 C30 C29 123.5(4) . . ?
C29 C30 H30 118.3 . . ?
O4 C15 C14 114.2(4) . . ?
O4 C15 C17 124.0(5) . . ?
C17 C15 C14 121.8(5) . . ?
C45 C47 H47 118.9 . . ?
C45 C47 C48 122.2(4) . . ?
C48 C47 H47 118.9 . . ?
C50 C48 C47 118.0(4) . . ?
C50 C48 C49 121.6(5) . . ?
C47 C48 C49 120.4(5) . . ?
N4' C56 C57 123.6(4) . . ?
N4' C56 H56 118.2 . . ?
C57 C56 H56 118.2 . . ?
N1' C39 H39 118.0 . . ?
N1' C39 C38 124.0(4) . . ?
C38 C39 H39 118.0 . . ?
C28 C29 H29 120.2 . . ?
C30 C29 C28 119.6(4) . . ?
C30 C29 H29 120.2 . . ?
O3' C32 C31 113.7(4) . . ?
O3' C32 C34 124.5(5) . . ?
C34 C32 C31 121.8(5) . . ?
C31 C38 C39 121.7(5) . . ?
C31 C38 C37 119.8(5) . . ?
C37 C38 C39 118.2(5) . . ?
O3 C3 H3A 109.5 . . ?
O3 C3 H3B 109.5 . . ?
O3 C3 H3C 109.5 . . ?
H3A C3 H3B 109.5 . . ?
H3A C3 H3C 109.5 . . ?
H3B C3 H3C 109.5 . . ?
O4' C46 H46A 109.5 . . ?
O4' C46 H46B 109.5 . . ?
O4' C46 H46C 109.5 . . ?
H46A C46 H46B 109.5 . . ?
H46A C46 H46C 109.5 . . ?
H46B C46 H46C 109.5 . . ?
O15 Cl1 O16 107.4(5) . . ?
O17 Cl1 O15 112.5(4) . . ?
O17 Cl1 O18 117.2(5) . . ?
O17 Cl1 O16 103.2(5) . . ?
O18 Cl1 O15 109.0(3) . . ?
O18 Cl1 O16 106.9(5) . . ?
C5 C6 H6A 109.5 . . ?
C5 C6 H6B 109.5 . . ?
C5 C6 H6C 109.5 . . ?
H6A C6 H6B 109.5 . . ?
H6A C6 H6C 109.5 . . ?
H6B C6 H6C 109.5 . . ?
C13 C20 H20 119.5 . . ?
C18 C20 C13 121.1(6) . . ?
C18 C20 H20 119.5 . . ?
N2 C11 H11A 109.6 . . ?
N2 C11 H11B 109.6 . . ?
C10 C11 N2 110.4(4) . . ?
C10 C11 H11A 109.6 . . ?
C10 C11 H11B 109.6 . . ?
H11A C11 H11B 108.1 . . ?
C32 C34 H34 119.1 . . ?
C32 C34 C35 121.8(6) . . ?
C35 C34 H34 119.1 . . ?
C20 C18 C17 119.0(5) . . ?
C20 C18 C19 122.0(7) . . ?
C17 C18 C19 118.9(7) . . ?
C48 C49 H49A 109.5 . . ?
C48 C49 H49B 109.5 . . ?
C48 C49 H49C 109.5 . . ?
H49A C49 H49B 109.5 . . ?
H49A C49 H49C 109.5 . . ?
H49B C49 H49C 109.5 . . ?
C15 C17 C18 120.4(6) . . ?
C15 C17 H17 119.8 . . ?
C18 C17 H17 119.8 . . ?
C38 C37 H37 119.0 . . ?
C35 C37 C38 122.0(6) . . ?
C35 C37 H37 119.0 . . ?
C34 C35 C36 120.4(8) . . ?
C37 C35 C34 117.4(6) . . ?
C37 C35 C36 122.2(8) . . ?
O4 C16 H16A 109.5 . . ?
O4 C16 H16B 109.5 . . ?
O4 C16 H16C 109.5 . . ?
H16A C16 H16B 109.5 . . ?
H16A C16 H16C 109.5 . . ?
H16B C16 H16C 109.5 . . ?
O3' C33 H33A 109.5 . . ?
O3' C33 H33B 109.5 . . ?
O3' C33 H33C 109.5 . . ?
H33A C33 H33B 109.5 . . ?
H33A C33 H33C 109.5 . . ?
H33B C33 H33C 109.5 . . ?
C18 C19 H19A 109.5 . . ?
C18 C19 H19B 109.5 . . ?
C18 C19 H19C 109.5 . . ?
H19A C19 H19B 109.5 . . ?
H19A C19 H19C 109.5 . . ?
H19B C19 H19C 109.5 . . ?
C35 C36 H36A 109.5 . . ?
C35 C36 H36B 109.5 . . ?
C35 C36 H36C 109.5 . . ?
H36A C36 H36B 109.5 . . ?
H36A C36 H36C 109.5 . . ?
H36B C36 H36C 109.5 . . ?
H14A O14 H14B 104.5 . . ?

loop_
_geom_bond_atom_site_label_1
_geom_bond_atom_site_label_2
_geom_bond_distance
_geom_bond_site_symmetry_2
_geom_bond_publ_flag
Co1 O2 1.892(3) . ?
Co1 O1 1.911(3) . ?
Co1 N3 1.966(3) . ?
Co1 N1 1.889(4) . ?
Co1 N4 1.976(3) . ?
Co1 N2 1.887(4) . ?
Co1' O2' 1.901(3) . ?
Co1' O1' 1.901(3) . ?
Co1' N2' 1.896(4) . ?
Co1' N3' 1.978(3) . ?
Co1' N4' 1.973(3) . ?
Co1' N1' 1.877(4) . ?
O2' C44 1.316(5) . ?
O2 C14 1.321(5) . ?
O1 C1 1.325(5) . ?
O4' C45 1.368(5) . ?
O4' C46 1.424(5) . ?
O1' C31 1.322(5) . ?
O3 C2 1.361(5) . ?
O3 C3 1.423(6) . ?
N2' C42 1.285(6) . ?
N2' C41 1.483(6) . ?
N3' C55 1.351(5) . ?
N3' C51 1.352(5) . ?
O7 H7A 0.8484 . ?
O7 H7B 0.8507 . ?
N3 C21 1.342(5) . ?
N3 C25 1.345(5) . ?
N4' C60 1.342(5) . ?
N4' C56 1.335(5) . ?
N1 C10 1.467(6) . ?
N1 C9 1.281(6) . ?
O4 C15 1.361(7) . ?
O4 C16 1.431(7) . ?
O6' H6' 0.8200 . ?
O6' C58 1.331(5) . ?
O5' C53 1.299(5) . ?
O5' H5' 1.226(4) . ?
O6 H6 0.8200 . ?
O6 C28 1.327(5) . ?
N4 C26 1.341(5) . ?
N4 C30 1.329(5) . ?
N1' C40 1.468(6) . ?
N1' C39 1.287(6) . ?
N2 C12 1.289(6) . ?
N2 C11 1.493(6) . ?
O3' C32 1.359(6) . ?
O3' C33 1.402(7) . ?
O5 C23 1.298(5) . ?
O5 H5 1.221(4) . ?
C44 C45 1.417(6) . ?
C44 C43 1.413(6) . ?
C45 C47 1.378(6) . ?
C2 C1 1.419(6) . ?
C2 C4 1.374(6) . ?
C42 H42 0.9300 . ?
C42 C43 1.428(6) . ?
C1 C8 1.409(6) . ?
C8 C7 1.427(6) . ?
C8 C9 1.432(6) . ?
C21 H21 0.9300 . ?
C21 C22 1.359(6) . ?
C43 C50 1.412(6) . ?
C50 H50 0.9300 . ?
C50 C48 1.357(7) . ?
C26 H26 0.9300 . ?
C26 C27 1.363(6) . ?
C54 H54 0.9300 . ?
C54 C55 1.365(6) . ?
C54 C53 1.402(7) . ?
C25 H25 0.9300 . ?
C25 C24 1.368(6) . ?
C27 H27 0.9300 . ?
C27 C28 1.398(6) . ?
C14 C13 1.398(7) . ?
C14 C15 1.406(7) . ?
C12 H12 0.9300 . ?
C12 C13 1.429(7) . ?
C58 C59 1.387(6) . ?
C58 C57 1.384(6) . ?
O15 Cl1 1.418(5) . ?
C7 H7 0.9300 . ?
C7 C5 1.363(7) . ?
C31 C32 1.410(7) . ?
C31 C38 1.402(7) . ?
C28 C29 1.381(7) . ?
C59 H59 0.9300 . ?
C59 C60 1.379(6) . ?
C55 H55 0.9300 . ?
C24 H24 0.9300 . ?
C24 C23 1.405(7) . ?
C22 H22 0.9300 . ?
C22 C23 1.397(6) . ?
C5 C4 1.402(7) . ?
C5 C6 1.512(6) . ?
C52 H52 0.9300 . ?
C52 C53 1.405(7) . ?
C52 C51 1.371(6) . ?
C40 H40A 0.9700 . ?
C40 H40B 0.9700 . ?
C40 C41 1.500(7) . ?
C51 H51 0.9300 . ?
C60 H60 0.9300 . ?
C10 H10A 0.9700 . ?
C10 H10B 0.9700 . ?
C10 C11 1.493(7) . ?
C13 C20 1.413(7) . ?
C9 H9 0.9300 . ?
C41 H41A 0.9700 . ?
C41 H41B 0.9700 . ?
C57 H57 0.9300 . ?
C57 C56 1.377(6) . ?
C4 H4 0.9300 . ?
C30 H30 0.9300 . ?
C30 C29 1.373(6) . ?
C15 C17 1.379(8) . ?
C47 H47 0.9300 . ?
C47 C48 1.388(7) . ?
C48 C49 1.506(7) . ?
C56 H56 0.9300 . ?
C39 H39 0.9300 . ?
C39 C38 1.429(7) . ?
C29 H29 0.9300 . ?
C32 C34 1.363(8) . ?
C38 C37 1.423(8) . ?
O17 Cl1 1.360(5) . ?
O18 Cl1 1.365(5) . ?
C3 H3A 0.9600 . ?
C3 H3B 0.9600 . ?
C3 H3C 0.9600 . ?
C46 H46A 0.9600 . ?
C46 H46B 0.9600 . ?
C46 H46C 0.9600 . ?
Cl1 O16 1.522(8) . ?
C6 H6A 0.9600 . ?
C6 H6B 0.9600 . ?
C6 H6C 0.9600 . ?
C20 H20 0.9300 . ?
C20 C18 1.367(9) . ?
C11 H11A 0.9700 . ?
C11 H11B 0.9700 . ?
C34 H34 0.9300 . ?
C34 C35 1.401(11) . ?
C18 C17 1.397(10) . ?
C18 C19 1.547(9) . ?
C49 H49A 0.9600 . ?
C49 H49B 0.9600 . ?
C49 H49C 0.9600 . ?
C17 H17 0.9300 . ?
C37 H37 0.9300 . ?
C37 C35 1.363(10) . ?
C35 C36 1.521(10) . ?
C16 H16A 0.9600 . ?
C16 H16B 0.9600 . ?
C16 H16C 0.9600 . ?
C33 H33A 0.9600 . ?
C33 H33B 0.9600 . ?
C33 H33C 0.9600 . ?
C19 H19A 0.9600 . ?
C19 H19B 0.9600 . ?
C19 H19C 0.9600 . ?
C36 H36A 0.9600 . ?
C36 H36B 0.9600 . ?
C36 H36C 0.9600 . ?
O14 H14A 0.8500 . ?
O14 H14B 0.8500 . ?

loop_
_geom_hbond_atom_site_label_D
_geom_hbond_atom_site_label_H
_geom_hbond_atom_site_label_A
_geom_hbond_distance_DH
_geom_hbond_distance_HA
_geom_hbond_distance_DA
_geom_hbond_angle_DHA
_geom_hbond_site_symmetry_A
O7 H7A O2 0.85 2.08 2.805(5) 143.4 .
O7 H7B O1 0.85 2.10 2.825(4) 143.0 .
O6' H6' O14 0.82 1.80 2.594(5) 161.0 2_556
O6 H6 O7 0.82 1.78 2.590(5) 171.8 3_667
O5 H5 O5 1.221(4) 1.221(4) 2.441(7) 180.000(1) 3_657
O5' H5' O5' 1.226(4) 1.226(4) 2.453(8) 180.0(3) 3_557
O14 H14A O1' 0.85 2.24 2.795(4) 123.3 4_565
O14 H14B O2' 0.85 2.00 2.810(4) 157.7 4_565

loop_
_geom_torsion_atom_site_label_1
_geom_torsion_atom_site_label_2
_geom_torsion_atom_site_label_3
_geom_torsion_atom_site_label_4
_geom_torsion
_geom_torsion_site_symmetry_1
_geom_torsion_site_symmetry_2
_geom_torsion_site_symmetry_3
_geom_torsion_site_symmetry_4
_geom_torsion_publ_flag
Co1 O2 C14 C13 -11.6(6) . . . . ?
Co1 O2 C14 C15 170.4(3) . . . . ?
Co1 O1 C1 C2 -150.9(3) . . . . ?
Co1 O1 C1 C8 29.7(5) . . . . ?
Co1 N3 C21 C22 177.5(3) . . . . ?
Co1 N3 C25 C24 -178.9(4) . . . . ?
Co1 N1 C10 C11 -35.9(5) . . . . ?
Co1 N1 C9 C8 -6.4(6) . . . . ?
Co1 N4 C26 C27 177.8(4) . . . . ?
Co1 N4 C30 C29 -176.9(4) . . . . ?
Co1 N2 C12 C13 10.8(7) . . . . ?
Co1 N2 C11 C10 -7.3(6) . . . . ?
Co1' O2' C44 C45 160.4(3) . . . . ?
Co1' O2' C44 C43 -21.9(5) . . . . ?
Co1' O1' C31 C32 -162.3(3) . . . . ?
Co1' O1' C31 C38 19.0(6) . . . . ?
Co1' N2' C42 C43 0.1(6) . . . . ?
Co1' N2' C41 C40 -12.7(5) . . . . ?
Co1' N3' C55 C54 179.1(3) . . . . ?
Co1' N3' C51 C52 -178.5(3) . . . . ?
Co1' N4' C60 C59 -179.5(4) . . . . ?
Co1' N4' C56 C57 179.0(4) . . . . ?
Co1' N1' C40 C41 -36.7(5) . . . . ?
Co1' N1' C39 C38 -6.9(7) . . . . ?
O2' Co1' N2' C42 -10.4(3) . . . . ?
O2' Co1' N2' C41 173.6(3) . . . . ?
O2' C44 C45 O4' -3.7(5) . . . . ?
O2' C44 C45 C47 175.3(4) . . . . ?
O2' C44 C43 C42 6.9(6) . . . . ?
O2' C44 C43 C50 -174.2(4) . . . . ?
O2 Co1 N2 C12 -20.0(4) . . . . ?
O2 Co1 N2 C11 169.1(3) . . . . ?
O2 C14 C13 C12 -4.8(7) . . . . ?
O2 C14 C13 C20 178.6(5) . . . . ?
O2 C14 C15 O4 0.5(6) . . . . ?
O2 C14 C15 C17 -178.3(5) . . . . ?
O1 Co1 O2 C14 -158.6(3) . . . . ?
O1 Co1 N1 C10 -154.6(3) . . . . ?
O1 Co1 N1 C9 27.8(4) . . . . ?
O1 C1 C8 C7 -178.9(4) . . . . ?
O1 C1 C8 C9 1.9(6) . . . . ?
O4' C45 C47 C48 179.3(4) . . . . ?
O1' Co1' N1' C40 -157.1(3) . . . . ?
O1' Co1' N1' C39 23.8(4) . . . . ?
O1' C31 C32 O3' -2.0(7) . . . . ?
O1' C31 C32 C34 179.2(5) . . . . ?
O1' C31 C38 C39 6.7(7) . . . . ?
O1' C31 C38 C37 -179.1(5) . . . . ?
O3 C2 C1 O1 -1.0(5) . . . . ?
O3 C2 C1 C8 178.4(3) . . . . ?
O3 C2 C4 C5 -179.8(4) . . . . ?
N2' Co1' N1' C40 24.2(3) . . . . ?
N2' Co1' N1' C39 -154.9(4) . . . . ?
N2' C42 C43 C44 5.0(6) . . . . ?
N2' C42 C43 C50 -173.9(4) . . . . ?
N3' Co1' N2' C42 -98.9(3) . . . . ?
N3' Co1' N2' C41 85.1(3) . . . . ?
N3' Co1' N1' C40 -67.3(3) . . . . ?
N3' Co1' N1' C39 113.6(4) . . . . ?
N3 Co1 O2 C14 111.7(3) . . . . ?
N3 Co1 N1 C10 -65.0(3) . . . . ?
N3 Co1 N1 C9 117.4(4) . . . . ?
N3 Co1 N2 C12 -109.1(4) . . . . ?
N3 Co1 N2 C11 80.0(4) . . . . ?
N3 C21 C22 C23 1.2(7) . . . . ?
N3 C25 C24 C23 1.5(8) . . . . ?
N4' Co1' N2' C42 78.5(3) . . . . ?
N4' Co1' N2' C41 -97.6(3) . . . . ?
N4' Co1' N1' C40 114.6(3) . . . . ?
N4' Co1' N1' C39 -64.5(4) . . . . ?
N1 Co1 N2 C12 160.7(4) . . . . ?
N1 Co1 N2 C11 -10.2(3) . . . . ?
N1 C10 C11 N2 26.6(6) . . . . ?
O4 C15 C17 C18 -179.3(6) . . . . ?
O6' C58 C59 C60 179.3(5) . . . . ?
O6' C58 C57 C56 -179.7(5) . . . . ?
O6 C28 C29 C30 178.3(5) . . . . ?
N4 Co1 O2 C14 -69.6(3) . . . . ?
N4 Co1 N1 C10 116.3(3) . . . . ?
N4 Co1 N1 C9 -61.3(4) . . . . ?
N4 Co1 N2 C12 68.6(4) . . . . ?
N4 Co1 N2 C11 -102.3(4) . . . . ?
N4 C26 C27 C28 -1.3(8) . . . . ?
N4 C30 C29 C28 -0.1(9) . . . . ?
N1' Co1' N2' C42 170.1(4) . . . . ?
N1' Co1' N2' C41 -6.0(3) . . . . ?
N1' C40 C41 N2' 30.4(5) . . . . ?
N1' C39 C38 C31 -13.7(8) . . . . ?
N1' C39 C38 C37 172.1(5) . . . . ?
N2 Co1 O2 C14 20.2(3) . . . . ?
N2 Co1 N1 C10 26.5(3) . . . . ?
N2 Co1 N1 C9 -151.1(4) . . . . ?
N2 C12 C13 C14 5.4(8) . . . . ?
N2 C12 C13 C20 -177.9(5) . . . . ?
O3' C32 C34 C35 179.5(7) . . . . ?
C44 C45 C47 C48 0.3(7) . . . . ?
C44 C43 C50 C48 -2.3(7) . . . . ?
C45 C44 C43 C42 -175.3(4) . . . . ?
C45 C44 C43 C50 3.5(6) . . . . ?
C45 C47 C48 C50 1.0(7) . . . . ?
C45 C47 C48 C49 -178.9(5) . . . . ?
C2 C1 C8 C7 1.8(6) . . . . ?
C2 C1 C8 C9 -177.5(4) . . . . ?
C42 N2' C41 C40 171.0(4) . . . . ?
C42 C43 C50 C48 176.6(4) . . . . ?
C1 C2 C4 C5 1.3(7) . . . . ?
C1 C8 C7 C5 0.3(7) . . . . ?
C1 C8 C9 N1 -15.3(7) . . . . ?
C8 C7 C5 C4 -1.7(7) . . . . ?
C8 C7 C5 C6 178.0(5) . . . . ?
C21 N3 C25 C24 -0.2(7) . . . . ?
C21 C22 C23 O5 -178.7(5) . . . . ?
C21 C22 C23 C24 0.1(7) . . . . ?
C43 C44 C45 O4' 178.4(3) . . . . ?
C43 C44 C45 C47 -2.6(5) . . . . ?
C43 C50 C48 C47 0.0(7) . . . . ?
C43 C50 C48 C49 179.9(5) . . . . ?
C26 N4 C30 C29 1.3(8) . . . . ?
C26 C27 C28 O6 -177.7(5) . . . . ?
C26 C27 C28 C29 2.3(8) . . . . ?
C25 N3 C21 C22 -1.2(7) . . . . ?
C25 C24 C23 O5 177.3(5) . . . . ?
C25 C24 C23 C22 -1.4(7) . . . . ?
C27 C28 C29 C30 -1.6(8) . . . . ?
C14 C13 C20 C18 0.3(9) . . . . ?
C14 C15 C17 C18 -0.7(9) . . . . ?
C12 N2 C11 C10 -178.8(4) . . . . ?
C12 C13 C20 C18 -176.5(6) . . . . ?
C58 C59 C60 N4' 0.3(8) . . . . ?
C58 C57 C56 N4' 0.5(7) . . . . ?
C7 C8 C9 N1 165.5(4) . . . . ?
C7 C5 C4 C2 0.9(7) . . . . ?
C31 C32 C34 C35 -1.8(11) . . . . ?
C31 C38 C37 C35 1.5(10) . . . . ?
C59 C58 C57 C56 -0.7(7) . . . . ?
C55 N3' C51 C52 -0.1(6) . . . . ?
C55 C54 C53 O5' 178.1(4) . . . . ?
C55 C54 C53 C52 -1.4(7) . . . . ?
C40 N1' C39 C38 174.0(4) . . . . ?
C53 C54 C55 N3' 0.2(7) . . . . ?
C53 C52 C51 N3' -1.2(7) . . . . ?
C51 N3' C55 C54 0.6(6) . . . . ?
C51 C52 C53 O5' -177.6(5) . . . . ?
C51 C52 C53 C54 1.9(7) . . . . ?
C60 N4' C56 C57 0.1(7) . . . . ?
C10 N1 C9 C8 176.2(4) . . . . ?
C13 C14 C15 O4 -177.7(4) . . . . ?
C13 C14 C15 C17 3.6(7) . . . . ?
C13 C20 C18 C17 2.7(11) . . . . ?
C13 C20 C18 C19 -177.5(8) . . . . ?
C9 N1 C10 C11 141.8(5) . . . . ?
C9 C8 C7 C5 179.7(4) . . . . ?
C41 N2' C42 C43 176.0(4) . . . . ?
C57 C58 C59 C60 0.2(7) . . . . ?
C4 C2 C1 O1 178.0(4) . . . . ?
C4 C2 C1 C8 -2.6(6) . . . . ?
C30 N4 C26 C27 -0.5(7) . . . . ?
C15 C14 C13 C12 173.2(4) . . . . ?
C15 C14 C13 C20 -3.4(7) . . . . ?
C56 N4' C60 C59 -0.5(7) . . . . ?
C39 N1' C40 C41 142.5(4) . . . . ?
C39 C38 C37 C35 175.8(6) . . . . ?
C32 C31 C38 C39 -172.0(5) . . . . ?
C32 C31 C38 C37 2.2(7) . . . . ?
C32 C34 C35 C37 5.4(12) . . . . ?
C32 C34 C35 C36 -175.5(8) . . . . ?
C38 C31 C32 O3' 176.8(4) . . . . ?
C38 C31 C32 C34 -2.0(8) . . . . ?
C38 C37 C35 C34 -5.2(12) . . . . ?
C38 C37 C35 C36 175.7(8) . . . . ?
C3 O3 C2 C1 177.5(4) . . . . ?
C3 O3 C2 C4 -1.5(7) . . . . ?
C46 O4' C45 C44 179.4(4) . . . . ?
C46 O4' C45 C47 0.4(6) . . . . ?
C6 C5 C4 C2 -178.8(5) . . . . ?
C20 C18 C17 C15 -2.6(11) . . . . ?
C11 N2 C12 C13 -178.8(5) . . . . ?
C16 O4 C15 C14 -179.5(6) . . . . ?
C16 O4 C15 C17 -0.8(9) . . . . ?
C33 O3' C32 C31 -177.3(7) . . . . ?
C33 O3' C32 C34 1.4(10) . . . . ?
C19 C18 C17 C15 177.7(8) . . . . ?

loop_
_smtbx_masks_void_nr
_smtbx_masks_void_average_x
_smtbx_masks_void_average_y
_smtbx_masks_void_average_z
_smtbx_masks_void_volume
_smtbx_masks_void_count_electrons
_smtbx_masks_void_content
1 0.221 0.697 0.696 6.2 2.6 ?
2 0.221 0.803 0.196 6.2 2.6 ?
3 0.215 0.574 0.725 0.0 0.0 ?
4 0.215 0.741 0.863 0.0 0.0 ?
5 0.215 0.759 0.362 0.0 0.0 ?
6 0.215 0.926 0.225 0.0 0.0 ?
7 0.222 0.528 0.700 0.0 0.0 ?
8 0.226 0.546 0.713 0.0 0.0 ?
9 0.226 0.954 0.212 0.0 0.0 ?
10 0.222 0.972 0.200 0.0 0.0 ?
11 0.240 0.750 0.027 0.0 -0.0 ?
12 0.240 0.750 0.527 0.0 0.0 ?
13 0.241 0.537 0.700 0.0 0.0 ?
14 0.241 0.963 0.200 0.0 0.0 ?
15 0.252 0.528 0.688 0.0 0.0 ?
16 0.252 0.972 0.188 0.0 0.0 ?
17 0.779 0.197 0.804 6.2 2.6 ?
18 0.779 0.303 0.304 6.2 2.6 ?
19 0.748 0.028 0.812 0.0 0.0 ?
20 0.748 0.472 0.312 0.0 0.0 ?
21 0.759 0.037 0.800 0.0 0.0 ?
22 0.760 0.250 -0.027 0.0 0.0 ?
23 0.760 0.250 0.473 0.0 -0.0 ?
24 0.759 0.463 0.300 0.0 0.0 ?
25 0.774 0.046 0.787 0.0 0.0 ?
26 0.774 0.454 0.287 0.0 0.0 ?
27 0.778 0.028 0.800 0.0 0.0 ?
28 0.778 0.472 0.300 0.0 0.0 ?
29 0.785 0.074 0.775 0.0 0.0 ?
30 0.785 0.241 0.637 0.0 0.0 ?
31 0.785 0.259 0.138 0.0 0.0 ?
32 0.785 0.426 0.275 0.0 0.0 ?
